data_1538078
loop_
_publ_author_name
'Furuseth, S.'
'Kjekshus, A.'

_publ_section_title
;
 On the arsenides and antimonides of niobium
;
_journal_name_full 'Acta Chemica Scandinavica (1-27,1973-42,1988)'
_journal_page_first 1180
_journal_page_last 1195
_journal_volume 18
_journal_year 1964
_chemical_formula_sum 'Nb5 Sb4'
_space_group_IT_number 87
_symmetry_space_group_name_Hall '-I 4'
_symmetry_space_group_name_H-M 'I 4/m'
_cell_angle_alpha 90
_cell_angle_beta 90
_cell_angle_gamma 90
_cell_formula_units_Z 2
_cell_length_a 10.314
_cell_length_b 10.314
_cell_length_c 3.5566
_cell_volume 378.346
_citation_journal_id_ASTM ACSAA4
_cod_data_source_file Furuseth_ACSAA4_1964_848.cif
_cod_data_source_block Nb5Sb4
_cod_original_cell_volume 378.3461
_cod_database_code 1538078

loop_
_symmetry_equiv_pos_as_xyz
x,y,z
-y,x,z
-x,-y,z
y,-x,z
-x,-y,-z
y,-x,-z
x,y,-z
-y,x,-z
x+1/2,y+1/2,z+1/2
-y+1/2,x+1/2,z+1/2
-x+1/2,-y+1/2,z+1/2
y+1/2,-x+1/2,z+1/2
-x+1/2,-y+1/2,-z+1/2
y+1/2,-x+1/2,-z+1/2
x+1/2,y+1/2,-z+1/2
-y+1/2,x+1/2,-z+1/2

loop_
_atom_site_label
_atom_site_type_symbol
_atom_site_fract_x
_atom_site_fract_y
_atom_site_fract_z
_atom_site_occupancy
_atom_site_U_iso_or_equiv
Sb1 Sb 0.06 0.28 0 1 0.0
Nb2 Nb 0.31 0.38 0 1 0.0
Nb1 Nb 0 0 0 1 0.0
